data_2103219
loop_
_publ_author_name
'Marsh, Richard E.'
'Kapon, Moshe'
'Hu, Shengzhi'
'Herbstein, Frank H.'

_publ_section_title
;
 Some 60 new space-group corrections
;
_journal_issue 1
_journal_name_full 'Acta Crystallographica Section B'
_journal_page_first 62
_journal_page_last 77
_journal_paper_doi 10.1107/S0108768101017128
_journal_volume 58
_journal_year 2002
_chemical_formula_sum 'C24 H38 B2 F8 N4 O Pd'
_chemical_name_systematic
;
N,N'-dibenzyl-4-methyl-4-azaheptane-1,7-diamine)
(dimethylformamide)(BF4)2
;
_space_group_IT_number 14
_symmetry_cell_setting monoclinic
_symmetry_space_group_name_Hall '-P 2yn'
_symmetry_space_group_name_H-M 'P 1 21/n 1'
_cell_angle_alpha 90.00
_cell_angle_beta 102.07
_cell_angle_gamma 90.00
_cell_formula_units_Z 4
_cell_length_a 21.173
_cell_length_b 13.096
_cell_length_c 10.826
_cell_volume 2935.488
_cod_data_source_file bm0047.cif
_cod_data_source_block CSD_CIF_Table_58S
_cod_original_sg_symbol_H-M 'P21/n   '
_cod_original_formula_sum ' PdF8ON4C24B2H38    '
_cod_database_code 2103219

loop_
_symmetry_equiv_pos_as_xyz
'x, y, z'
'-x+1/2, y+1/2, -z+1/2'
'-x, -y, -z'
'x-1/2, -y-1/2, z-1/2'

loop_
_atom_site_label
_atom_site_fract_x
_atom_site_fract_y
_atom_site_fract_z
Pd1,2 .12471 .24652 .35544
O1,2 .1727 .3029 .5230
N1,5 .0471 .2511 .4435
C22,46 .2125 .0075 .6090
N4,8 .2377 .3064 .7145
C23,47 .2151 .4055 .7465
C24.48 .2832 .2535 .8130
N2,6 .0718 .2092 .1785
N3,7 .2146 .2530 .3045
C11,35 .0510 .3077 .1095
C1,25 .0054 .3863 .6660
C2,26 -.0365 .4054 .7490
C3,27 -.1026 .4186 .7025
C4,28 -.1253 .4115 .5715
C5,29 -.0849 .3911 .4895
C6,30 -.0200 .3774 .5355
C7,31 .0254 .3605 .4455
C8,32 -.0081 .1804 .3985
C9,33 -.0332 .1864 .2584
C10,34 .0121 .1472 .1810
C14,38 .2240 .1834 .2015
C13,37 .1722 .1885 .0835
C12,36 .1072 .1464 .1025
C15,39 .2290 .3617 .2810
C16,40 .2953 .3770 .2495
C17,45 .2990 .4206 .1350
C18,44 .3569 .4355 .0910
C19,43 .4132 .4010 .1755
C20,42 .4108 .3575 .2975
C21,41 .3505 .3466 .3295
B3 .6084 .4107 .243
B2 .1414 .5810 -.045
F11 .5744 .4488 .320
F12 .5886 .4475 .131
F9 .6692 .4295 .285
F10 .6038 .3094 .244
F5 .1976 .6221 .010
F6 .1313 .5848 -.172
F7 .0918 .6350 -.016
F8 .1392 .4839 -.002

loop_
_atom_type_symbol
C
Pd
O
N
B
F
